data_1544818
loop_
_publ_author_name
'El Bakri, Youness'
'Ramli, Youssef'
'Harmaoui, Abdallah'
'Sebhaoui, Jihad'
'Essassi, El Mokhtar'
'Mague, Joel T.'

_publ_section_title
;
 (<i>E</i>)-4-Methoxy-3,5-dimethyl-2-[(3-nitrophenyl)ethenyl]pyridine
;
_journal_coeditor_code BH4020
_journal_issue 12
_journal_name_full IUCrData
_journal_page_first x161966
_journal_paper_doi 10.1107/S2414314616019660
_journal_volume 1
_journal_year 2016
_chemical_formula_iupac 'C16 H16 N2 O3'
_chemical_formula_moiety 'C16 H16 N2 O3'
_chemical_formula_sum 'C16 H16 N2 O3'
_chemical_formula_weight 284.31
_chemical_name_systematic
;
(<i>E</i>)-4-Methoxy-3,5-dimethyl-2-[(3-nitrophenyl)ethenyl]pyridine
;
_space_group_crystal_system monoclinic
_space_group_IT_number 14
_space_group_name_Hall '-P 2ybc'
_space_group_name_H-M_alt 'P 1 21/c 1'
_symmetry_space_group_name_Hall '-P 2ybc'
_symmetry_space_group_name_H-M 'P 1 21/c 1'
_atom_sites_solution_hydrogens difmap
_atom_sites_solution_primary direct
_atom_sites_solution_secondary difmap
_audit_creation_method SHELXL-2014/7
_cell_angle_alpha 90
_cell_angle_beta 90.8990(10)
_cell_angle_gamma 90
_cell_formula_units_Z 4
_cell_length_a 23.3174(7)
_cell_length_b 8.2979(2)
_cell_length_c 7.2260(2)
_cell_measurement_reflns_used 7563
_cell_measurement_temperature 150.(2)
_cell_measurement_theta_max 73.2263
_cell_measurement_theta_min 3.7919
_cell_volume 1397.95(7)
_computing_cell_refinement
;
SAINT (Bruker, 2016)
;
_computing_data_collection
;
APEX3 (Bruker, 2016)
;
_computing_data_reduction
;
SAINT (Bruker, 2016)
;
_computing_molecular_graphics
;
DIAMOND (Brandenburg & Putz, 2012)
;
_computing_publication_material
;
SHELXTL (Sheldrick, 2008)
;
_computing_structure_refinement
;
SHELXL2014 (Sheldrick, 2015<i>b</i>)
;
_computing_structure_solution
;
SHELXT (Sheldrick, 2015<i>a</i>)
;
_diffrn_ambient_temperature 150(2)
_diffrn_detector_area_resol_mean 10.4167
_diffrn_measured_fraction_theta_full 0.988
_diffrn_measured_fraction_theta_max 0.981
_diffrn_measurement_device_type 'Bruker D8 VENTURE PHOTON 100 CMOS'
_diffrn_measurement_method '\w scans'
_diffrn_radiation_monochromator mirror
_diffrn_radiation_type CuK\a
_diffrn_radiation_wavelength 1.54178
_diffrn_reflns_av_R_equivalents 0.0316
_diffrn_reflns_limit_h_max 28
_diffrn_reflns_limit_h_min -28
_diffrn_reflns_limit_k_max 9
_diffrn_reflns_limit_k_min -10
_diffrn_reflns_limit_l_max 8
_diffrn_reflns_limit_l_min -8
_diffrn_reflns_number 10335
_diffrn_reflns_theta_full 68.000
_diffrn_reflns_theta_max 73.308
_diffrn_reflns_theta_min 3.792
_exptl_absorpt_coefficient_mu 0.775
_exptl_absorpt_correction_T_max 0.99
_exptl_absorpt_correction_T_min 0.87
_exptl_absorpt_correction_type multi-scan
_exptl_absorpt_process_details
;
(<i>SADABS</i>; Bruker, 2016)
;
_exptl_crystal_colour colourless
_exptl_crystal_density_diffrn 1.351
_exptl_crystal_density_method 'not measured'
_exptl_crystal_description plate
_exptl_crystal_F_000 600
_exptl_crystal_size_max 0.248
_exptl_crystal_size_mid 0.156
_exptl_crystal_size_min 0.012
_refine_diff_density_max 0.228
_refine_diff_density_min -0.204
_refine_ls_extinction_coef 0.0024(3)
_refine_ls_extinction_expression Fc^*^=kFc[1+0.001xFc^2^\l^3^/sin(2\q)]^-1/4^
_refine_ls_extinction_method
;
SHELXL2014 (Sheldrick, 2015<i>b</i>)
;
_refine_ls_goodness_of_fit_ref 1.051
_refine_ls_hydrogen_treatment refall
_refine_ls_matrix_type full
_refine_ls_number_parameters 255
_refine_ls_number_reflns 2764
_refine_ls_number_restraints 0
_refine_ls_restrained_S_all 1.051
_refine_ls_R_factor_all 0.0457
_refine_ls_R_factor_gt 0.0391
_refine_ls_shift/su_max 0.001
_refine_ls_shift/su_mean 0.000
_refine_ls_structure_factor_coef Fsqd
_refine_ls_weighting_details 'w=1/[\s^2^(Fo^2^)+(0.0525P)^2^+0.4170P] where P=(Fo^2^+2Fc^2^)/3'
_refine_ls_weighting_scheme calc
_refine_ls_wR_factor_gt 0.0987
_refine_ls_wR_factor_ref 0.1036
_reflns_number_gt 2395
_reflns_number_total 2764
_reflns_threshold_expression 'I > 2\s(I)'
_cod_data_source_file bh4020sup1.cif
_cod_data_source_block I
_cod_database_code 1544818
_shelx_estimated_absorpt_t_min 0.831
_shelx_estimated_absorpt_t_max 0.991

loop_
_space_group_symop_operation_xyz
'x, y, z'
'-x, y+1/2, -z+1/2'
'-x, -y, -z'
'x, -y-1/2, z-1/2'

loop_
_atom_site_type_symbol
_atom_site_label
_atom_site_fract_x
_atom_site_fract_y
_atom_site_fract_z
_atom_site_U_iso_or_equiv
_atom_site_adp_type
_atom_site_calc_flag
_atom_site_occupancy
O O1 0.95105(5) 0.03936(13) 0.34676(19) 0.0474(3) Uani d 1
O O2 0.86494(5) -0.00204(12) 0.44015(18) 0.0428(3) Uani d 1
O O3 0.60432(4) 1.08094(11) 0.66857(13) 0.0278(2) Uani d 1
N N1 0.66199(4) 0.60746(13) 0.65809(15) 0.0247(2) Uani d 1
N N2 0.90441(5) 0.08754(14) 0.39837(17) 0.0308(3) Uani d 1
C C1 0.83106(5) 0.48038(15) 0.48252(18) 0.0247(3) Uani d 1
C C2 0.84183(5) 0.31514(15) 0.46961(18) 0.0246(3) Uani d 1
H H2 0.8130(7) 0.236(2) 0.502(2) 0.031(4) Uiso d 1
C C3 0.89481(5) 0.26256(15) 0.41017(18) 0.0254(3) Uani d 1
C C4 0.93826(6) 0.36645(18) 0.3615(2) 0.0316(3) Uani d 1
H H4 0.9740(7) 0.326(2) 0.324(2) 0.036(4) Uiso d 1
C C5 0.92717(6) 0.53084(18) 0.3736(2) 0.0366(4) Uani d 1
H H5 0.9565(8) 0.605(2) 0.343(2) 0.044(5) Uiso d 1
C C6 0.87477(6) 0.58745(17) 0.4331(2) 0.0327(3) Uani d 1
H H6 0.8689(8) 0.703(2) 0.434(2) 0.043(5) Uiso d 1
C C7 0.77435(5) 0.53257(16) 0.54498(19) 0.0260(3) Uani d 1
H H7 0.7471(7) 0.4469(19) 0.576(2) 0.030(4) Uiso d 1
C C8 0.75595(5) 0.68419(16) 0.55851(18) 0.0256(3) Uani d 1
H H8 0.7825(7) 0.773(2) 0.531(2) 0.040(5) Uiso d 1
C C9 0.69782(5) 0.72919(15) 0.61500(17) 0.0222(3) Uani d 1
C C10 0.68107(5) 0.89220(15) 0.61999(17) 0.0226(3) Uani d 1
C C11 0.62485(5) 0.92452(15) 0.67111(17) 0.0228(3) Uani d 1
C C12 0.58704(5) 0.80139(15) 0.71531(17) 0.0240(3) Uani d 1
C C13 0.60879(5) 0.64531(15) 0.70639(19) 0.0253(3) Uani d 1
H H13 0.5831(6) 0.5569(19) 0.736(2) 0.024(4) Uiso d 1
C C14 0.72122(6) 1.02562(16) 0.5674(2) 0.0282(3) Uani d 1
H H14A 0.7019(11) 1.132(3) 0.571(3) 0.076(7) Uiso d 1
H H14B 0.7544(8) 1.032(2) 0.652(3) 0.048(5) Uiso d 1
H H14C 0.7363(9) 1.009(2) 0.444(3) 0.055(6) Uiso d 1
C C15 0.61979(8) 1.17496(18) 0.8279(2) 0.0386(4) Uani d 1
H H15A 0.6201(11) 1.282(3) 0.789(4) 0.084(8) Uiso d 1
H H15B 0.5878(11) 1.164(3) 0.920(4) 0.084(8) Uiso d 1
H H15C 0.6548(10) 1.142(3) 0.881(3) 0.060(6) Uiso d 1
C C16 0.52598(6) 0.83394(18) 0.7665(2) 0.0319(3) Uani d 1
H H16A 0.5035(8) 0.882(2) 0.661(3) 0.048(5) Uiso d 1
H H16B 0.5240(8) 0.909(2) 0.874(3) 0.053(5) Uiso d 1
H H16C 0.5066(8) 0.732(2) 0.800(2) 0.045(5) Uiso d 1

loop_
_atom_site_aniso_label
_atom_site_aniso_U_11
_atom_site_aniso_U_22
_atom_site_aniso_U_33
_atom_site_aniso_U_12
_atom_site_aniso_U_13
_atom_site_aniso_U_23
O1 0.0351(6) 0.0367(6) 0.0708(8) 0.0121(5) 0.0170(5) -0.0044(6)
O2 0.0385(6) 0.0243(5) 0.0660(8) -0.0005(4) 0.0125(5) 0.0002(5)
O3 0.0305(5) 0.0214(4) 0.0314(5) 0.0054(4) -0.0024(4) -0.0019(4)
N1 0.0239(5) 0.0224(5) 0.0279(6) 0.0002(4) 0.0024(4) -0.0011(4)
N2 0.0292(6) 0.0270(6) 0.0362(6) 0.0054(5) 0.0045(5) -0.0013(5)
C1 0.0226(6) 0.0245(6) 0.0271(6) 0.0007(5) 0.0026(5) -0.0006(5)
C2 0.0220(6) 0.0242(6) 0.0278(6) -0.0008(5) 0.0039(5) 0.0001(5)
C3 0.0249(6) 0.0230(6) 0.0283(6) 0.0019(5) 0.0031(5) -0.0014(5)
C4 0.0216(6) 0.0335(7) 0.0399(8) 0.0014(5) 0.0082(5) -0.0031(6)
C5 0.0274(7) 0.0300(7) 0.0528(9) -0.0049(6) 0.0114(6) -0.0008(7)
C6 0.0284(6) 0.0241(6) 0.0457(8) -0.0006(5) 0.0080(6) -0.0004(6)
C7 0.0227(6) 0.0261(6) 0.0292(7) 0.0002(5) 0.0031(5) -0.0005(5)
C8 0.0225(6) 0.0258(6) 0.0285(7) 0.0004(5) 0.0032(5) -0.0004(5)
C9 0.0225(6) 0.0221(6) 0.0221(6) 0.0001(5) 0.0009(5) -0.0005(5)
C10 0.0238(6) 0.0224(6) 0.0217(6) -0.0005(5) -0.0005(5) -0.0001(5)
C11 0.0252(6) 0.0213(6) 0.0218(6) 0.0029(5) -0.0013(5) -0.0010(5)
C12 0.0226(6) 0.0256(6) 0.0237(6) 0.0023(5) 0.0018(5) -0.0008(5)
C13 0.0233(6) 0.0237(6) 0.0291(7) -0.0019(5) 0.0024(5) -0.0003(5)
C14 0.0263(6) 0.0232(6) 0.0352(7) -0.0017(5) 0.0020(6) 0.0023(6)
C15 0.0518(9) 0.0255(7) 0.0382(8) 0.0090(6) -0.0106(7) -0.0078(6)
C16 0.0242(6) 0.0324(7) 0.0393(8) 0.0024(5) 0.0059(6) -0.0007(6)

loop_
_atom_type_symbol
_atom_type_description
_atom_type_scat_dispersion_real
_atom_type_scat_dispersion_imag
_atom_type_scat_source
C C 0.0181 0.0091 'International Tables Vol C Tables 4.2.6.8 and 6.1.1.4'
H H 0.0000 0.0000 'International Tables Vol C Tables 4.2.6.8 and 6.1.1.4'
N N 0.0311 0.0180 'International Tables Vol C Tables 4.2.6.8 and 6.1.1.4'
O O 0.0492 0.0322 'International Tables Vol C Tables 4.2.6.8 and 6.1.1.4'

loop_
_geom_angle_atom_site_label_1
_geom_angle_atom_site_label_2
_geom_angle_atom_site_label_3
_geom_angle
C11 O3 C15 114.69(10)
C13 N1 C9 117.79(11)
O1 N2 O2 123.54(12)
O1 N2 C3 118.50(11)
O2 N2 C3 117.96(11)
C2 C1 C6 118.20(12)
C2 C1 C7 118.25(11)
C6 C1 C7 123.55(12)
C3 C2 C1 119.47(12)
C3 C2 H2 119.2(9)
C1 C2 H2 121.4(9)
C4 C3 C2 122.98(12)
C4 C3 N2 119.24(11)
C2 C3 N2 117.78(11)
C3 C4 C5 117.28(12)
C3 C4 H4 120.6(10)
C5 C4 H4 122.1(10)
C6 C5 C4 121.22(13)
C6 C5 H5 119.8(11)
C4 C5 H5 118.9(11)
C5 C6 C1 120.85(13)
C5 C6 H6 117.7(10)
C1 C6 H6 121.4(10)
C8 C7 C1 126.36(12)
C8 C7 H7 117.1(9)
C1 C7 H7 116.5(9)
C7 C8 C9 124.01(12)
C7 C8 H8 119.0(10)
C9 C8 H8 117.0(10)
N1 C9 C10 122.67(11)
N1 C9 C8 116.77(11)
C10 C9 C8 120.55(11)
C11 C10 C9 117.00(11)
C11 C10 C14 121.17(11)
C9 C10 C14 121.81(11)
O3 C11 C12 118.16(11)
O3 C11 C10 120.26(11)
C12 C11 C10 121.48(11)
C11 C12 C13 116.11(11)
C11 C12 C16 122.13(11)
C13 C12 C16 121.75(12)
N1 C13 C12 124.95(12)
N1 C13 H13 117.3(9)
C12 C13 H13 117.7(9)
C10 C14 H14A 111.2(14)
C10 C14 H14B 111.7(11)
H14A C14 H14B 107.0(18)
C10 C14 H14C 111.5(12)
H14A C14 H14C 108.9(18)
H14B C14 H14C 106.4(16)
O3 C15 H15A 106.2(16)
O3 C15 H15B 107.5(15)
H15A C15 H15B 107(2)
O3 C15 H15C 112.3(13)
H15A C15 H15C 113(2)
H15B C15 H15C 110.7(19)
C12 C16 H16A 111.7(11)
C12 C16 H16B 111.1(11)
H16A C16 H16B 108.4(16)
C12 C16 H16C 110.3(11)
H16A C16 H16C 107.0(15)
H16B C16 H16C 108.2(15)

loop_
_geom_bond_atom_site_label_1
_geom_bond_atom_site_label_2
_geom_bond_distance
O1 N2 1.2224(15)
O2 N2 1.2246(16)
O3 C11 1.3835(14)
O3 C15 1.4320(17)
N1 C13 1.3316(16)
N1 C9 1.3503(16)
N2 C3 1.4722(17)
C1 C2 1.3973(17)
C1 C6 1.4025(18)
C1 C7 1.4693(17)
C2 C3 1.3848(17)
C2 H2 0.968(17)
C3 C4 1.3802(19)
C4 C5 1.391(2)
C4 H4 0.942(17)
C5 C6 1.3838(19)
C5 H5 0.949(19)
C6 H6 0.965(19)
C7 C8 1.3333(18)
C7 H7 0.982(16)
C8 C9 1.4699(17)
C8 H8 0.982(18)
C9 C10 1.4084(17)
C10 C11 1.3936(17)
C10 C14 1.5026(17)
C11 C12 1.3900(18)
C12 C13 1.3928(17)
C12 C16 1.5011(17)
C13 H13 0.972(15)
C14 H14A 0.99(2)
C14 H14B 0.98(2)
C14 H14C 0.97(2)
C15 H15A 0.93(3)
C15 H15B 1.01(3)
C15 H15C 0.94(2)
C16 H16A 1.00(2)
C16 H16B 1.00(2)
C16 H16C 0.99(2)

loop_
_geom_hbond_atom_site_label_D
_geom_hbond_atom_site_label_H
_geom_hbond_atom_site_label_A
_geom_hbond_site_symmetry_A
_geom_hbond_distance_DH
_geom_hbond_distance_HA
_geom_hbond_distance_DA
_geom_hbond_angle_DHA
C6 H6 O2 1_565 0.97(2) 2.45(2) 3.414(2) 174.0(10)

loop_
_geom_torsion_atom_site_label_1
_geom_torsion_atom_site_label_2
_geom_torsion_atom_site_label_3
_geom_torsion_atom_site_label_4
_geom_torsion
C6 C1 C2 C3 0.4(2)
C7 C1 C2 C3 179.66(12)
C1 C2 C3 C4 -0.3(2)
C1 C2 C3 N2 -179.96(12)
O1 N2 C3 C4 0.5(2)
O2 N2 C3 C4 -179.11(13)
O1 N2 C3 C2 -179.74(13)
O2 N2 C3 C2 0.61(19)
C2 C3 C4 C5 -0.1(2)
N2 C3 C4 C5 179.58(13)
C3 C4 C5 C6 0.4(2)
C4 C5 C6 C1 -0.2(3)
C2 C1 C6 C5 -0.2(2)
C7 C1 C6 C5 -179.39(14)
C2 C1 C7 C8 -177.22(14)
C6 C1 C7 C8 2.0(2)
C1 C7 C8 C9 177.47(12)
C13 N1 C9 C10 0.21(19)
C13 N1 C9 C8 -178.80(11)
C7 C8 C9 N1 1.2(2)
C7 C8 C9 C10 -177.88(13)
N1 C9 C10 C11 -0.35(18)
C8 C9 C10 C11 178.63(11)
N1 C9 C10 C14 -178.60(12)
C8 C9 C10 C14 0.38(19)
C15 O3 C11 C12 102.35(15)
C15 O3 C11 C10 -81.30(16)
C9 C10 C11 O3 -176.17(11)
C14 C10 C11 O3 2.08(18)
C9 C10 C11 C12 0.05(18)
C14 C10 C11 C12 178.30(12)
O3 C11 C12 C13 176.66(11)
C10 C11 C12 C13 0.36(18)
O3 C11 C12 C16 -2.31(18)
C10 C11 C12 C16 -178.61(12)
C9 N1 C13 C12 0.3(2)
C11 C12 C13 N1 -0.5(2)
C16 C12 C13 N1 178.44(13)

_cod_database_fobs_code 1544818
